data_4105411
loop_
_publ_author_name
'William J. Evans'
'Christopher A. Traina'
'Joseph W. Ziller'

_publ_section_title
;
 Synthesis of Heteroleptic Uranium (\m-\h6:\h6-C6H6)2- Sandwich Complexes
 via Facile Displacement of (\h5-C5Me5)1- by Ligands of Lower Hapticity
 and Their Conversion to Heteroleptic Bis(imido) Compounds
;
_journal_name_full 'Journal of the American Chemical Society'
_journal_page_first 17473
_journal_page_last 17481
_journal_paper_doi 10.1021/ja9075259
_journal_volume 131
_journal_year 2009
_chemical_formula_sum 'C47 H79 N5 Si2 U'
_chemical_formula_weight 1008.36
_chemical_name_systematic
; 
 ? 
;
_space_group_IT_number 14
_symmetry_cell_setting monoclinic
_symmetry_space_group_name_Hall '-P 2yn'
_symmetry_space_group_name_H-M 'P 1 21/n 1'
_atom_sites_solution_hydrogens geom
_atom_sites_solution_primary direct
_atom_sites_solution_secondary difmap
_audit_creation_method SHELXTL
_cell_angle_alpha 90.00
_cell_angle_beta 90.0839(7)
_cell_angle_gamma 90.00
_cell_formula_units_Z 4
_cell_length_a 13.5148(7)
_cell_length_b 18.2529(9)
_cell_length_c 19.2967(10)
_cell_measurement_reflns_used 9929
_cell_measurement_temperature 153(2)
_cell_measurement_theta_max 28.09
_cell_measurement_theta_min 2.39
_cell_volume 4760.2(4)
_computing_cell_refinement 'Bruker SMART APEX2/SAINT'
_computing_data_collection 'Bruker SMART APEX2'
_computing_data_reduction 'Bruker SAINT'
_computing_molecular_graphics 'Bruker SHELXTL'
_computing_publication_material 'Bruker SHELXTL'
_computing_structure_refinement 'SHELXL-97 (Sheldrick, 2008)'
_computing_structure_solution 'SHELXS-97 (Sheldrick, 2008)'
_diffrn_ambient_temperature 153(2)
_diffrn_measured_fraction_theta_full 0.996
_diffrn_measured_fraction_theta_max 0.996
_diffrn_measurement_device_type 'Bruker SMART APEX II CCD'
_diffrn_measurement_method 'phi and omega'
_diffrn_radiation_monochromator graphite
_diffrn_radiation_source 'fine-focus sealed tube'
_diffrn_radiation_type MoK\a
_diffrn_radiation_wavelength 0.71073
_diffrn_reflns_av_R_equivalents 0.0392
_diffrn_reflns_av_sigmaI/netI 0.0402
_diffrn_reflns_limit_h_max 17
_diffrn_reflns_limit_h_min -17
_diffrn_reflns_limit_k_max 23
_diffrn_reflns_limit_k_min -21
_diffrn_reflns_limit_l_max 24
_diffrn_reflns_limit_l_min -24
_diffrn_reflns_number 39750
_diffrn_reflns_theta_full 27.10
_diffrn_reflns_theta_max 27.10
_diffrn_reflns_theta_min 1.54
_exptl_absorpt_coefficient_mu 3.496
_exptl_absorpt_correction_T_max 0.8446
_exptl_absorpt_correction_T_min 0.5563
_exptl_absorpt_correction_type multi-scan
_exptl_absorpt_process_details 'Bruker SADABS'
_exptl_crystal_colour brown
_exptl_crystal_density_diffrn 1.407
_exptl_crystal_density_meas ?
_exptl_crystal_description plate
_exptl_crystal_F_000 2064
_exptl_crystal_size_max 0.19
_exptl_crystal_size_mid 0.11
_exptl_crystal_size_min 0.05
_refine_diff_density_max 1.590
_refine_diff_density_min -0.597
_refine_diff_density_rms 0.118
_refine_ls_extinction_method none
_refine_ls_goodness_of_fit_ref 1.042
_refine_ls_hydrogen_treatment constr
_refine_ls_matrix_type full
_refine_ls_number_parameters 516
_refine_ls_number_reflns 10465
_refine_ls_number_restraints 0
_refine_ls_restrained_S_all 1.042
_refine_ls_R_factor_all 0.0637
_refine_ls_R_factor_gt 0.0452
_refine_ls_shift/su_max 0.001
_refine_ls_shift/su_mean 0.000
_refine_ls_structure_factor_coef Fsqd
_refine_ls_weighting_details 'calc w=1/[\s^2^(Fo^2^)+(0.0479P)^2^+15.8747P] where P=(Fo^2^+2Fc^2^)/3'
_refine_ls_weighting_scheme calc
_refine_ls_wR_factor_gt 0.1052
_refine_ls_wR_factor_ref 0.1128
_reflns_number_gt 8266
_reflns_number_total 10465
_reflns_threshold_expression >2sigma(I)
_cod_data_source_file ja9075259_si_002_5.cif
_cod_data_source_block cat21
_cod_depositor_comments
;
The following automatic conversions were performed:

'_exptl_crystal_density_meas' value 'none' was changed to '?' - the
value is perceived as not measured.

Automatic conversion script
Id: cif_fix_values 3008 2015-01-20 13:52:24Z robertas 
;
_cod_database_code 4105411

loop_
_symmetry_equiv_pos_as_xyz
'x, y, z'
'-x+1/2, y+1/2, -z+1/2'
'-x, -y, -z'
'x-1/2, -y-1/2, z-1/2'

loop_
_atom_site_label
_atom_site_type_symbol
_atom_site_fract_x
_atom_site_fract_y
_atom_site_fract_z
_atom_site_U_iso_or_equiv
_atom_site_adp_type
_atom_site_occupancy
_atom_site_symmetry_multiplicity
_atom_site_calc_flag
_atom_site_refinement_flags
_atom_site_disorder_assembly
_atom_site_disorder_group
U1 U 0.29298(2) 0.676862(15) 0.584014(16) 0.02106(8) Uani 0.80 1 d P A 1
U1B U 0.29359(8) 0.66513(6) 0.61729(8) 0.0257(3) Uani 0.20 1 d P B 2
Si1 Si -0.00436(10) 0.82240(8) 0.66328(7) 0.0298(3) Uani 1 1 d . . .
Si2 Si -0.05337(10) 0.66116(8) 0.59549(8) 0.0298(3) Uani 1 1 d . . .
N1 N 0.3870(3) 0.7408(2) 0.6303(2) 0.0284(9) Uani 1 1 d . . .
N2 N 0.2683(4) 0.7364(3) 0.5033(3) 0.0444(12) Uani 1 1 d . . .
N3 N 0.1346(3) 0.7112(2) 0.6165(2) 0.0261(9) Uani 1 1 d . . .
N4 N 0.1695(4) 0.6945(3) 0.6786(3) 0.0449(12) Uani 1 1 d . A .
N5 N 0.1187(4) 0.7049(3) 0.7314(3) 0.0492(13) Uani 1 1 d . . .
C1 C 0.3114(5) 0.5499(3) 0.5153(5) 0.061(2) Uani 1 1 d . . .
C2 C 0.3211(5) 0.5271(3) 0.5850(4) 0.057(2) Uani 1 1 d . A .
C3 C 0.4100(5) 0.5527(3) 0.6101(4) 0.0505(16) Uani 1 1 d . . .
C4 C 0.4578(4) 0.5908(3) 0.5576(3) 0.0371(13) Uani 1 1 d . A .
C5 C 0.3987(5) 0.5897(3) 0.4985(3) 0.0479(15) Uani 1 1 d . A .
C6 C 0.2281(7) 0.5342(5) 0.4660(7) 0.138(6) Uani 1 1 d . A .
H6A H 0.2509 0.5002 0.4301 0.207 Uiso 1 1 calc R . .
H6B H 0.2062 0.5800 0.4444 0.207 Uiso 1 1 calc R . .
H6C H 0.1729 0.5121 0.4914 0.207 Uiso 1 1 calc R . .
C7 C 0.2452(8) 0.4812(5) 0.6223(7) 0.123(5) Uani 1 1 d . . .
H7A H 0.2641 0.4294 0.6196 0.184 Uiso 1 1 calc R A .
H7B H 0.1803 0.4880 0.6006 0.184 Uiso 1 1 calc R . .
H7C H 0.2420 0.4962 0.6710 0.184 Uiso 1 1 calc R . .
C8 C 0.4536(9) 0.5397(6) 0.6815(4) 0.107(4) Uani 1 1 d . A .
H8A H 0.5171 0.5142 0.6770 0.160 Uiso 1 1 calc R . .
H8B H 0.4080 0.5096 0.7088 0.160 Uiso 1 1 calc R . .
H8C H 0.4638 0.5868 0.7048 0.160 Uiso 1 1 calc R . .
C9 C 0.5617(4) 0.6201(4) 0.5602(5) 0.071(2) Uani 1 1 d . . .
H9A H 0.6066 0.5852 0.5380 0.107 Uiso 1 1 calc R A .
H9B H 0.5816 0.6271 0.6087 0.107 Uiso 1 1 calc R . .
H9C H 0.5646 0.6671 0.5358 0.107 Uiso 1 1 calc R . .
C10 C 0.4318(8) 0.6193(5) 0.4287(4) 0.099(3) Uani 1 1 d . . .
H10A H 0.4822 0.5869 0.4091 0.149 Uiso 1 1 calc R A .
H10B H 0.4596 0.6685 0.4348 0.149 Uiso 1 1 calc R . .
H10C H 0.3748 0.6217 0.3973 0.149 Uiso 1 1 calc R . .
C11 C 0.4508(4) 0.7979(3) 0.6577(3) 0.0271(10) Uani 1 1 d . A .
C12 C 0.5179(4) 0.7681(3) 0.7140(3) 0.0404(13) Uani 1 1 d . . .
H12A H 0.5614 0.7296 0.6947 0.048 Uiso 1 1 calc R A .
H12B H 0.4777 0.7462 0.7514 0.048 Uiso 1 1 calc R . .
C13 C 0.5808(5) 0.8308(4) 0.7430(4) 0.059(2) Uani 1 1 d . A .
H13A H 0.6249 0.8106 0.7800 0.070 Uiso 1 1 calc R . .
C14 C 0.5194(6) 0.8895(4) 0.7737(3) 0.061(2) Uani 1 1 d . . .
H14A H 0.5624 0.9287 0.7926 0.073 Uiso 1 1 calc R A .
H14B H 0.4791 0.8695 0.8121 0.073 Uiso 1 1 calc R . .
C15 C 0.4520(4) 0.9208(3) 0.7177(3) 0.0432(14) Uani 1 1 d . A .
H15A H 0.4097 0.9602 0.7380 0.052 Uiso 1 1 calc R . .
C16 C 0.5151(4) 0.9529(3) 0.6598(3) 0.0378(13) Uani 1 1 d . . .
H16A H 0.4719 0.9742 0.6236 0.045 Uiso 1 1 calc R A .
H16B H 0.5578 0.9923 0.6785 0.045 Uiso 1 1 calc R . .
C17 C 0.5790(4) 0.8928(3) 0.6285(3) 0.0338(12) Uani 1 1 d . A .
H17A H 0.6199 0.9140 0.5902 0.041 Uiso 1 1 calc R . .
C18 C 0.5135(4) 0.8312(3) 0.5993(3) 0.0326(11) Uani 1 1 d . . .
H18A H 0.4696 0.8511 0.5628 0.039 Uiso 1 1 calc R A .
H18B H 0.5556 0.7928 0.5783 0.039 Uiso 1 1 calc R . .
C19 C 0.3860(4) 0.8603(3) 0.6880(3) 0.0379(13) Uani 1 1 d . . .
H19A H 0.3431 0.8808 0.6512 0.045 Uiso 1 1 calc R A .
H19B H 0.3429 0.8405 0.7250 0.045 Uiso 1 1 calc R . .
C20 C 0.6468(4) 0.8619(3) 0.6839(3) 0.0449(15) Uani 1 1 d . . .
H20A H 0.6907 0.9008 0.7022 0.054 Uiso 1 1 calc R A .
H20B H 0.6886 0.8224 0.6642 0.054 Uiso 1 1 calc R . .
C21 C 0.2421(4) 0.7948(3) 0.4549(3) 0.0388(13) Uani 1 1 d . A .
C22 C 0.3301(5) 0.8133(4) 0.4045(4) 0.0536(17) Uani 1 1 d . . .
H22A H 0.3890 0.8278 0.4319 0.064 Uiso 1 1 calc R A .
H22B H 0.3475 0.7694 0.3770 0.064 Uiso 1 1 calc R . .
C23 C 0.3019(5) 0.8728(4) 0.3583(4) 0.0557(17) Uani 1 1 d . A .
H23A H 0.3580 0.8844 0.3265 0.067 Uiso 1 1 calc R . .
C24 C 0.2087(5) 0.8505(4) 0.3148(3) 0.0533(17) Uani 1 1 d . . .
H24A H 0.1910 0.8909 0.2828 0.064 Uiso 1 1 calc R A .
H24B H 0.2240 0.8066 0.2867 0.064 Uiso 1 1 calc R . .
C25 C 0.1249(5) 0.8348(4) 0.3609(3) 0.0495(16) Uani 1 1 d . A .
H25A H 0.0661 0.8195 0.3330 0.059 Uiso 1 1 calc R . .
C26 C 0.0993(5) 0.9025(4) 0.4049(4) 0.0519(17) Uani 1 1 d . . .
H26A H 0.0782 0.9431 0.3741 0.062 Uiso 1 1 calc R A .
H26B H 0.0437 0.8907 0.4362 0.062 Uiso 1 1 calc R . .
C27 C 0.1873(5) 0.9262(3) 0.4468(4) 0.0512(16) Uani 1 1 d . A .
H27A H 0.1698 0.9706 0.4744 0.061 Uiso 1 1 calc R . .
C28 C 0.2175(5) 0.8643(3) 0.4956(3) 0.0450(14) Uani 1 1 d . . .
H28A H 0.1629 0.8540 0.5283 0.054 Uiso 1 1 calc R A .
H28B H 0.2761 0.8796 0.5230 0.054 Uiso 1 1 calc R . .
C29 C 0.1560(5) 0.7720(3) 0.4112(3) 0.0414(13) Uani 1 1 d . . .
H29A H 0.0995 0.7593 0.4415 0.050 Uiso 1 1 calc R A .
H29B H 0.1738 0.7279 0.3841 0.050 Uiso 1 1 calc R . .
C30 C 0.2710(5) 0.9437(4) 0.3995(4) 0.0555(17) Uani 1 1 d . . .
H30A H 0.3280 0.9619 0.4268 0.067 Uiso 1 1 calc R A .
H30B H 0.2509 0.9826 0.3666 0.067 Uiso 1 1 calc R . .
C31 C 0.1722(5) 0.6858(4) 0.7977(3) 0.0445(14) Uani 1 1 d . A .
C32 C 0.2627(5) 0.6435(4) 0.7882(3) 0.0457(14) Uani 1 1 d . . .
H32A H 0.3099 0.6726 0.7603 0.055 Uiso 1 1 calc R A .
H32B H 0.2469 0.5984 0.7619 0.055 Uiso 1 1 calc R . .
C33 C 0.3139(5) 0.6215(5) 0.8590(5) 0.074(2) Uani 1 1 d . A .
H33A H 0.3758 0.5925 0.8514 0.089 Uiso 1 1 calc R . .
C34 C 0.3341(5) 0.6928(4) 0.9004(4) 0.0600(19) Uani 1 1 d . . .
H34A H 0.3587 0.6804 0.9473 0.072 Uiso 1 1 calc R A .
H34B H 0.3856 0.7220 0.8766 0.072 Uiso 1 1 calc R . .
C35 C 0.2402(4) 0.7372(4) 0.9061(3) 0.0439(14) Uani 1 1 d . A .
H35A H 0.2549 0.7838 0.9312 0.053 Uiso 1 1 calc R . .
C36 C 0.1659(5) 0.6940(4) 0.9469(4) 0.0575(18) Uani 1 1 d . . .
H36A H 0.1050 0.7234 0.9530 0.069 Uiso 1 1 calc R A .
H36B H 0.1931 0.6829 0.9934 0.069 Uiso 1 1 calc R . .
C37 C 0.1407(5) 0.6222(4) 0.9093(3) 0.0504(16) Uani 1 1 d . A .
H37A H 0.0901 0.5944 0.9364 0.061 Uiso 1 1 calc R . .
C38 C 0.1015(5) 0.6386(4) 0.8383(4) 0.062(2) Uani 1 1 d . . .
H38A H 0.0371 0.6641 0.8424 0.075 Uiso 1 1 calc R A .
H38B H 0.0904 0.5921 0.8131 0.075 Uiso 1 1 calc R . .
C39 C 0.1964(6) 0.7552(4) 0.8360(4) 0.0619(19) Uani 1 1 d . . .
H39A H 0.1355 0.7847 0.8420 0.074 Uiso 1 1 calc R A .
H39B H 0.2442 0.7845 0.8088 0.074 Uiso 1 1 calc R . .
C40 C 0.2354(7) 0.5774(4) 0.9039(4) 0.070(2) Uani 1 1 d . . .
H40A H 0.2212 0.5296 0.8818 0.084 Uiso 1 1 calc R A .
H40B H 0.2625 0.5680 0.9508 0.084 Uiso 1 1 calc R . .
C41 C 0.0338(4) 0.7408(3) 0.6110(3) 0.0374(13) Uani 1 1 d . A .
H41A H 0.0362 0.7628 0.5635 0.045 Uiso 1 1 calc R . .
C42 C -0.0800(4) 0.8022(4) 0.7431(3) 0.0512(17) Uani 1 1 d . . .
H42A H -0.1139 0.8469 0.7582 0.077 Uiso 1 1 calc R . .
H42B H -0.0364 0.7848 0.7802 0.077 Uiso 1 1 calc R . .
H42C H -0.1292 0.7644 0.7323 0.077 Uiso 1 1 calc R . .
C43 C 0.1049(4) 0.8811(3) 0.6852(3) 0.0426(14) Uani 1 1 d . . .
H43A H 0.0827 0.9241 0.7114 0.064 Uiso 1 1 calc R . .
H43B H 0.1373 0.8971 0.6424 0.064 Uiso 1 1 calc R . .
H43C H 0.1517 0.8529 0.7134 0.064 Uiso 1 1 calc R . .
C44 C -0.0851(4) 0.8766(3) 0.6039(3) 0.0484(15) Uani 1 1 d . . .
H44A H -0.1064 0.9216 0.6273 0.073 Uiso 1 1 calc R . .
H44B H -0.1434 0.8475 0.5914 0.073 Uiso 1 1 calc R . .
H44C H -0.0482 0.8892 0.5620 0.073 Uiso 1 1 calc R . .
C45 C -0.0360(6) 0.5874(4) 0.6593(5) 0.083(3) Uani 1 1 d . . .
H45A H -0.0773 0.5454 0.6466 0.124 Uiso 1 1 calc R . .
H45B H -0.0551 0.6050 0.7054 0.124 Uiso 1 1 calc R . .
H45C H 0.0337 0.5725 0.6600 0.124 Uiso 1 1 calc R . .
C46 C -0.0239(6) 0.6280(5) 0.5065(4) 0.079(3) Uani 1 1 d . . .
H46A H -0.0485 0.5779 0.5008 0.118 Uiso 1 1 calc R . .
H46B H 0.0480 0.6287 0.4996 0.118 Uiso 1 1 calc R . .
H46C H -0.0555 0.6600 0.4723 0.118 Uiso 1 1 calc R . .
C47 C -0.1858(4) 0.6884(4) 0.5971(4) 0.0560(18) Uani 1 1 d . . .
H47A H -0.2268 0.6469 0.5825 0.084 Uiso 1 1 calc R . .
H47B H -0.1962 0.7297 0.5654 0.084 Uiso 1 1 calc R . .
H47C H -0.2041 0.7030 0.6442 0.084 Uiso 1 1 calc R . .

loop_
_atom_site_aniso_label
_atom_site_aniso_U_11
_atom_site_aniso_U_22
_atom_site_aniso_U_33
_atom_site_aniso_U_23
_atom_site_aniso_U_13
_atom_site_aniso_U_12
U1 0.02129(11) 0.01696(12) 0.02491(16) -0.00069(13) 0.00046(11) 0.00074(9)
U1B 0.0225(5) 0.0197(6) 0.0347(7) -0.0042(5) 0.0003(5) -0.0002(4)
Si1 0.0265(6) 0.0307(7) 0.0322(7) -0.0050(6) 0.0013(5) 0.0021(6)
Si2 0.0247(6) 0.0261(7) 0.0386(8) 0.0006(6) -0.0022(6) -0.0024(5)
N1 0.026(2) 0.025(2) 0.034(2) 0.0018(18) -0.0002(17) -0.0039(16)
N2 0.050(3) 0.038(3) 0.046(3) 0.000(2) 0.003(2) 0.000(2)
N3 0.0244(19) 0.028(2) 0.026(2) 0.0000(17) -0.0074(16) 0.0008(16)
N4 0.050(3) 0.042(3) 0.043(3) -0.003(2) 0.000(2) -0.002(2)
N5 0.041(3) 0.055(3) 0.051(3) 0.003(3) 0.004(2) 0.002(2)
C1 0.044(3) 0.031(3) 0.109(6) -0.040(4) -0.024(4) 0.013(3)
C2 0.052(4) 0.016(3) 0.102(6) -0.010(3) 0.035(4) 0.000(2)
C3 0.063(4) 0.030(3) 0.058(4) 0.001(3) 0.010(3) 0.021(3)
C4 0.029(3) 0.025(3) 0.058(4) -0.010(3) 0.007(2) 0.007(2)
C5 0.067(4) 0.028(3) 0.049(4) -0.007(3) 0.004(3) 0.016(3)
C6 0.088(7) 0.078(7) 0.248(14) -0.097(8) -0.097(8) 0.043(5)
C7 0.118(8) 0.041(5) 0.209(12) -0.014(6) 0.104(8) -0.024(5)
C8 0.178(11) 0.088(7) 0.054(5) 0.010(5) -0.005(6) 0.054(7)
C9 0.035(3) 0.046(4) 0.133(7) -0.038(4) 0.010(4) 0.004(3)
C10 0.165(10) 0.073(6) 0.059(5) 0.013(5) 0.018(6) 0.049(6)
C11 0.030(2) 0.022(2) 0.029(3) 0.000(2) 0.000(2) -0.0049(19)
C12 0.050(3) 0.026(3) 0.045(3) 0.007(2) -0.018(3) -0.008(2)
C13 0.052(4) 0.049(4) 0.075(5) 0.007(4) -0.043(4) -0.009(3)
C14 0.091(5) 0.055(4) 0.038(4) -0.017(3) 0.010(3) -0.028(4)
C15 0.044(3) 0.034(3) 0.052(4) -0.015(3) 0.015(3) -0.004(2)
C16 0.037(3) 0.021(3) 0.055(4) -0.003(2) 0.006(3) -0.003(2)
C17 0.029(2) 0.029(3) 0.044(3) -0.002(2) 0.008(2) -0.006(2)
C18 0.035(3) 0.030(3) 0.033(3) -0.003(2) 0.006(2) -0.006(2)
C19 0.033(3) 0.027(3) 0.053(4) -0.003(3) 0.016(2) 0.000(2)
C20 0.032(3) 0.033(3) 0.070(4) -0.009(3) -0.007(3) -0.005(2)
C21 0.043(3) 0.037(3) 0.036(3) 0.004(2) 0.002(2) 0.000(2)
C22 0.037(3) 0.058(4) 0.066(4) -0.008(4) 0.015(3) 0.003(3)
C23 0.048(4) 0.058(4) 0.062(4) 0.009(4) 0.015(3) -0.014(3)
C24 0.076(5) 0.050(4) 0.034(3) 0.003(3) 0.000(3) -0.007(3)
C25 0.047(3) 0.051(4) 0.050(4) -0.005(3) -0.015(3) -0.005(3)
C26 0.043(3) 0.047(4) 0.066(4) -0.014(3) -0.015(3) 0.008(3)
C27 0.058(4) 0.034(3) 0.062(4) -0.005(3) -0.012(3) 0.001(3)
C28 0.063(4) 0.037(3) 0.036(3) -0.002(3) 0.000(3) 0.000(3)
C29 0.059(4) 0.034(3) 0.032(3) 0.000(2) 0.005(3) -0.008(3)
C30 0.065(4) 0.046(4) 0.055(4) 0.004(3) -0.004(3) -0.026(3)
C31 0.050(3) 0.054(4) 0.029(3) 0.004(3) -0.004(2) -0.005(3)
C32 0.063(4) 0.046(4) 0.029(3) -0.003(3) -0.004(3) -0.004(3)
C33 0.040(4) 0.069(5) 0.113(7) -0.007(5) -0.010(4) 0.006(4)
C34 0.041(3) 0.080(5) 0.059(4) -0.011(4) -0.009(3) 0.000(3)
C35 0.047(3) 0.045(4) 0.040(3) 0.001(3) -0.003(3) -0.005(3)
C36 0.062(4) 0.056(4) 0.054(4) 0.003(3) 0.021(3) 0.004(3)
C37 0.054(4) 0.050(4) 0.047(4) 0.006(3) 0.006(3) -0.011(3)
C38 0.059(4) 0.062(5) 0.065(5) 0.019(4) -0.018(4) -0.025(4)
C39 0.071(5) 0.056(4) 0.059(4) 0.008(4) -0.008(4) -0.028(4)
C40 0.119(7) 0.037(4) 0.054(4) 0.002(3) -0.026(4) 0.020(4)
C41 0.024(2) 0.032(3) 0.057(4) -0.008(3) 0.001(2) 0.000(2)
C42 0.032(3) 0.086(5) 0.036(3) -0.005(3) 0.006(2) 0.008(3)
C43 0.041(3) 0.042(3) 0.044(3) -0.011(3) -0.001(3) -0.004(3)
C44 0.043(3) 0.038(3) 0.064(4) 0.009(3) 0.002(3) 0.012(3)
C45 0.075(5) 0.058(5) 0.116(7) 0.048(5) -0.046(5) -0.033(4)
C46 0.065(5) 0.102(7) 0.071(5) -0.035(5) 0.012(4) -0.037(5)
C47 0.030(3) 0.050(4) 0.088(5) -0.009(4) -0.005(3) -0.005(3)

loop_
_atom_type_symbol
_atom_type_description
_atom_type_scat_dispersion_real
_atom_type_scat_dispersion_imag
_atom_type_scat_source
C C 0.0033 0.0016 'International Tables Vol C Tables 4.2.6.8 and 6.1.1.4'
H H 0.0000 0.0000 'International Tables Vol C Tables 4.2.6.8 and 6.1.1.4'
N N 0.0061 0.0033 'International Tables Vol C Tables 4.2.6.8 and 6.1.1.4'
Si Si 0.0817 0.0704 'International Tables Vol C Tables 4.2.6.8 and 6.1.1.4'
U U -9.6767 9.6646 'International Tables Vol C Tables 4.2.6.8 and 6.1.1.4'

loop_
_geom_angle_atom_site_label_1
_geom_angle_atom_site_label_2
_geom_angle_atom_site_label_3
_geom_angle
Cnt1 U1 N1 108.0
Cnt1 U1 N2 111.4
Cnt1 U1 N3 137.1
Cnt1 U1 N4 127.0
N2 U1 N1 98.4(2)
N2 U1 N3 84.70(18)
N1 U1 N3 108.44(16)
N2 U1 N4 113.77(19)
N1 U1 N4 91.34(17)
N3 U1 N4 31.61(15)
N2 U1 C1 96.0(2)
N1 U1 C1 133.30(18)
N3 U1 C1 117.02(18)
N4 U1 C1 122.4(2)
N2 U1 C5 86.0(2)
N1 U1 C5 106.78(19)
N3 U1 C5 144.50(18)
N4 U1 C5 151.32(18)
C1 U1 C5 30.7(2)
N2 U1 C2 126.0(2)
N1 U1 C2 120.2(2)
N3 U1 C2 113.16(16)
N4 U1 C2 102.42(18)
C1 U1 C2 30.1(2)
C5 U1 C2 49.3(2)
N2 U1 C4 108.0(2)
N1 U1 C4 84.26(17)
N3 U1 C4 160.95(16)
N4 U1 C4 138.20(18)
C1 U1 C4 49.05(17)
C5 U1 C4 29.41(18)
C2 U1 C4 47.92(17)
N2 U1 C3 134.1(2)
N1 U1 C3 92.00(19)
N3 U1 C3 133.61(18)
N4 U1 C3 110.49(18)
C1 U1 C3 48.6(2)
C5 U1 C3 48.41(19)
C2 U1 C3 28.6(2)
C4 U1 C3 28.81(18)
C44 Si1 C41 104.6(3)
C44 Si1 C43 107.2(3)
C41 Si1 C43 111.1(2)
C44 Si1 C42 106.7(3)
C41 Si1 C42 115.8(3)
C43 Si1 C42 110.8(3)
C45 Si2 C47 107.9(4)
C45 Si2 C46 110.6(5)
C47 Si2 C46 108.0(4)
C45 Si2 C41 112.2(3)
C47 Si2 C41 113.0(3)
C46 Si2 C41 105.1(3)
C11 N1 U1 170.7(3)
C21 N2 U1 165.8(4)
N4 N3 C41 118.7(4)
N4 N3 U1 81.6(3)
C41 N3 U1 159.4(4)
N5 N4 N3 120.7(5)
N5 N4 U1 171.5(4)
N3 N4 U1 66.8(3)
N4 N5 C31 113.2(5)
C2 C1 C5 107.0(6)
C2 C1 C6 128.0(9)
C5 C1 C6 125.0(9)
C2 C1 U1 78.0(4)
C5 C1 U1 75.5(3)
C6 C1 U1 114.1(4)
C3 C2 C1 108.3(6)
C3 C2 C7 127.9(9)
C1 C2 C7 123.8(8)
C3 C2 U1 77.7(3)
C1 C2 U1 71.9(3)
C7 C2 U1 117.4(5)
C2 C3 C4 108.7(6)
C2 C3 C8 127.2(8)
C4 C3 C8 124.1(7)
C2 C3 U1 73.7(3)
C4 C3 U1 74.2(3)
C8 C3 U1 120.5(5)
C3 C4 C5 108.9(6)
C3 C4 C9 126.1(6)
C5 C4 C9 124.6(6)
C3 C4 U1 77.0(3)
C5 C4 U1 72.5(3)
C9 C4 U1 122.9(4)
C4 C5 C1 107.2(6)
C4 C5 C10 123.5(7)
C1 C5 C10 129.0(8)
C4 C5 U1 78.1(3)
C1 C5 U1 73.8(3)
C10 C5 U1 119.2(4)
N1 C11 C12 111.0(4)
N1 C11 C18 110.2(4)
C12 C11 C18 109.7(4)
N1 C11 C19 109.1(4)
C12 C11 C19 109.3(5)
C18 C11 C19 107.3(4)
C11 C12 C13 109.0(4)
C14 C13 C12 112.1(6)
C14 C13 C20 110.6(5)
C12 C13 C20 108.8(6)
C13 C14 C15 108.8(5)
C14 C15 C16 109.2(5)
C14 C15 C19 110.1(5)
C16 C15 C19 109.2(5)
C17 C16 C15 109.5(4)
C20 C17 C16 109.4(5)
C20 C17 C18 109.4(4)
C16 C17 C18 110.2(4)
C11 C18 C17 109.8(4)
C15 C19 C11 110.0(4)
C17 C20 C13 107.8(4)
N2 C21 C29 110.2(5)
N2 C21 C28 109.2(5)
C29 C21 C28 110.5(5)
N2 C21 C22 111.7(5)
C29 C21 C22 107.5(5)
C28 C21 C22 107.7(5)
C23 C22 C21 109.9(5)
C22 C23 C24 110.2(6)
C22 C23 C30 111.9(6)
C24 C23 C30 105.7(6)
C25 C24 C23 110.3(5)
C24 C25 C26 110.6(6)
C24 C25 C29 108.2(5)
C26 C25 C29 107.9(5)
C27 C26 C25 110.5(5)
C30 C27 C26 109.5(6)
C30 C27 C28 109.5(6)
C26 C27 C28 109.3(5)
C27 C28 C21 110.8(5)
C21 C29 C25 110.8(5)
C27 C30 C23 109.5(5)
C32 C31 C39 109.1(6)
C32 C31 C38 107.1(6)
C39 C31 C38 111.4(6)
C32 C31 N5 114.6(5)
C39 C31 N5 109.0(5)
C38 C31 N5 105.6(5)
C31 C32 C33 113.1(5)
C34 C33 C32 107.9(6)
C34 C33 C40 105.2(7)
C32 C33 C40 108.0(6)
C35 C34 C33 109.9(5)
C36 C35 C34 108.7(6)
C36 C35 C39 108.8(6)
C34 C35 C39 112.3(6)
C35 C36 C37 110.4(5)
C38 C37 C40 109.9(6)
C38 C37 C36 109.8(6)
C40 C37 C36 107.7(6)
C37 C38 C31 111.5(5)
C31 C39 C35 109.9(6)
C37 C40 C33 109.1(5)
N3 C41 Si1 120.6(4)
N3 C41 Si2 107.8(3)
Si1 C41 Si2 121.6(3)

loop_
_geom_bond_atom_site_label_1
_geom_bond_atom_site_label_2
_geom_bond_distance
U1 Cnt1 2.474
U1 N2 1.928(5)
U1 N1 1.942(4)
U1 N3 2.318(4)
U1 N4 2.496(5)
U1 C1 2.681(6)
U1 C5 2.703(6)
U1 C2 2.760(6)
U1 C4 2.773(5)
U1 C3 2.808(6)
Si1 C44 1.865(6)
Si1 C41 1.872(6)
Si1 C43 1.872(6)
Si1 C42 1.886(6)
Si2 C45 1.839(7)
Si2 C47 1.858(6)
Si2 C46 1.865(8)
Si2 C41 1.895(5)
N1 C11 1.452(6)
N2 C21 1.461(7)
N3 N4 1.322(6)
N3 C41 1.469(6)
N4 N5 1.245(7)
N5 C31 1.510(8)
C1 C2 1.413(11)
C1 C5 1.424(10)
C1 C6 1.501(10)
C2 C3 1.377(10)
C2 C7 1.508(9)
C3 C4 1.389(9)
C3 C8 1.516(10)
C4 C5 1.392(9)
C4 C9 1.503(8)
C5 C10 1.518(10)
C11 C12 1.514(7)
C11 C18 1.536(7)
C11 C19 1.552(7)
C12 C13 1.531(8)
C13 C14 1.479(10)
C13 C20 1.556(10)
C14 C15 1.523(10)
C15 C16 1.524(8)
C15 C19 1.530(8)
C16 C17 1.520(7)
C17 C20 1.517(8)
C17 C18 1.537(7)
C21 C29 1.494(8)
C21 C28 1.530(8)
C21 C22 1.573(8)
C22 C23 1.455(9)
C23 C24 1.566(9)
C23 C30 1.576(10)
C24 C25 1.469(9)
C25 C26 1.539(9)
C25 C29 1.560(8)
C26 C27 1.500(8)
C27 C30 1.489(10)
C27 C28 1.527(9)
C31 C32 1.459(9)
C31 C39 1.501(9)
C31 C38 1.507(9)
C32 C33 1.582(10)
C33 C34 1.552(11)
C33 C40 1.589(11)
C34 C35 1.510(9)
C35 C36 1.500(9)
C35 C39 1.512(9)
C36 C37 1.536(10)
C37 C38 1.499(9)
C37 C40 1.523(10)
